data_2201866
loop_
_publ_author_name
'Ming-Sheng Wang'
'Li-Zhen Cai'
'Guo-Wei Zhou'
'Guo-Cong Guo'
'Jiang-Gao Mao'
'Jin-Shun Huang'

_publ_section_title
;
 Dipotassium disodium
 <i>trans</i>-bis(pyrazine-2,3-dicarboxylato)copper(II) dithiocyanate
 dihydrate
;
_journal_issue 4
_journal_name_full 'Acta Crystallographica Section E'
_journal_page_first m212
_journal_page_last m214
_journal_paper_doi 10.1107/S1600536803006883
_journal_volume 59
_journal_year 2003
_chemical_formula_iupac 'Na2 K2 [Cu (C6 H2 N2 O4)2] (S C N)2, 2H2O'
_chemical_formula_moiety '2 K +, 2 Na +, C14 H4 Cu N4 O8 2-, 2 C N S -'
_chemical_formula_sum 'C14 H8 Cu K2 N6 Na2 O10 S2'
_chemical_formula_weight 672.10
_chemical_name_systematic
;
Dipotassium disodium trans-bis(pyrazine-2,3-dicarboxylato)copper(II)
dithiocyanate dihydrate
;
_space_group_IT_number 14
_symmetry_cell_setting monoclinic
_symmetry_space_group_name_Hall '-P 2ybc'
_symmetry_space_group_name_H-M 'P 1 21/c 1'
_atom_sites_solution_hydrogens geom
_atom_sites_solution_primary direct
_atom_sites_solution_secondary difmap
_cell_angle_alpha 90.00
_cell_angle_beta 90.797(2)
_cell_angle_gamma 90.00
_cell_formula_units_Z 2
_cell_length_a 6.8349(7)
_cell_length_b 6.9692(7)
_cell_length_c 23.184(2)
_cell_measurement_reflns_used 2150
_cell_measurement_temperature 293(2)
_cell_measurement_theta_max 25.03
_cell_measurement_theta_min 1.76
_cell_volume 1104.23(18)
_computing_cell_refinement 'SMART and SAINT (Siemens, 1994)'
_computing_data_collection 'SMART (Siemens, 1996)'
_computing_data_reduction 'SAINT and SHELXTL (Siemens, 1994)'
_computing_molecular_graphics SHELXTL
_computing_publication_material SHELXTL
_computing_structure_refinement SHELXTL
_computing_structure_solution SHELXTL
_diffrn_ambient_temperature 293(2)
_diffrn_measured_fraction_theta_full 0.987
_diffrn_measured_fraction_theta_max 0.987
_diffrn_measurement_device_type 'Siemens SMART CCD'
_diffrn_measurement_method \w
_diffrn_radiation_monochromator graphite
_diffrn_radiation_source 'fine-focus sealed tube'
_diffrn_radiation_type MoK\a
_diffrn_radiation_wavelength 0.71073
_diffrn_reflns_av_R_equivalents 0.0252
_diffrn_reflns_av_sigmaI/netI 0.0331
_diffrn_reflns_limit_h_max 8
_diffrn_reflns_limit_h_min -8
_diffrn_reflns_limit_k_max 8
_diffrn_reflns_limit_k_min -6
_diffrn_reflns_limit_l_max 9
_diffrn_reflns_limit_l_min -27
_diffrn_reflns_number 3306
_diffrn_reflns_theta_full 25.03
_diffrn_reflns_theta_max 25.03
_diffrn_reflns_theta_min 1.76
_diffrn_standards_number 0
_exptl_absorpt_coefficient_mu 1.664
_exptl_absorpt_correction_T_max 0.741
_exptl_absorpt_correction_T_min 0.514
_exptl_absorpt_correction_type multi-scan
_exptl_absorpt_process_details '(SADABS; Sheldrick, 1996)'
_exptl_crystal_colour blue
_exptl_crystal_density_diffrn 2.021
_exptl_crystal_density_method 'not measured'
_exptl_crystal_description prism
_exptl_crystal_F_000 670
_exptl_crystal_size_max 0.68
_exptl_crystal_size_mid 0.22
_exptl_crystal_size_min 0.18
_refine_diff_density_max 0.495
_refine_diff_density_min -0.642
_refine_ls_extinction_method none
_refine_ls_goodness_of_fit_ref 1.000
_refine_ls_hydrogen_treatment constr
_refine_ls_matrix_type full
_refine_ls_number_parameters 169
_refine_ls_number_reflns 1929
_refine_ls_number_restraints 0
_refine_ls_restrained_S_all 1.000
_refine_ls_R_factor_gt 0.0404
_refine_ls_shift/su_max <0.001
_refine_ls_shift/su_mean 0.000
_refine_ls_structure_factor_coef Fsqd
_refine_ls_weighting_details 'calc w = 1/[\s^2^(Fo^2^)+(0.0473P)^2^+3.7091P] where P = (Fo^2^+2Fc^2^)/3'
_refine_ls_weighting_scheme calc
_refine_ls_wR_factor_gt 0.0956
_refine_ls_wR_factor_ref 0.1063
_reflns_number_gt 1663
_reflns_number_total 1929
_reflns_threshold_expression I>2\s(I)
_cod_data_source_file cf6249.cif
_cod_data_source_block I
_cod_depositor_comments
;
 Marking attached hydrogen atoms.

 Antanas Vaitkus,
 2017-08-07

The following automatic conversions were performed:
'_symmetry_cell_setting' value 'Monoclinic' changed to 'monoclinic'
according to '/home/saulius/struct/CIF-dictionaries/cif_core.dic'
dictionary named 'cif_core.dic' version 2.4.1 from
2010-06-29.

'_geom_bond_publ_flag' value 'Yes' changed to 'yes' according
to '/home/saulius/struct/CIF-dictionaries/cif_core.dic' dictionary named
'cif_core.dic' version 2.4.1 from 2010-06-29 (20
times).

'_geom_bond_publ_flag' value 'No' changed to 'no' according to
'/home/saulius/struct/CIF-dictionaries/cif_core.dic' dictionary named
'cif_core.dic' version 2.4.1 from 2010-06-29 (23 times).

Automatic conversion script
Id: cif_fix_enum 1527 2010-12-29 10:47:43Z saulius 

The following automatic conversions were performed:

'_symmetry_cell_setting' value 'Monoclinic' changed to 'monoclinic'
according to /home/saulius/struct/CIF-dictionaries/cif_core.dic
dictionary named 'cif_core.dic' version 2.4.1 from
2010-06-29.

'_geom_bond_publ_flag' value 'Yes' changed to 'yes'
according to /home/saulius/struct/CIF-dictionaries/cif_core.dic
dictionary named 'cif_core.dic' version 2.4.1 from 2010-06-29 (20
times).

'_geom_bond_publ_flag' value 'No' changed to 'no' according
to /home/saulius/struct/CIF-dictionaries/cif_core.dic dictionary
named 'cif_core.dic' version 2.4.1 from 2010-06-29 (23
times).

'_geom_angle_publ_flag' value 'No' changed to 'no' according
to /home/saulius/struct/CIF-dictionaries/cif_core.dic dictionary
named 'cif_core.dic' version 2.4.1 from 2010-06-29 (93
times).

'_geom_angle_publ_flag' value 'Yes' changed to 'yes'
according to /home/saulius/struct/CIF-dictionaries/cif_core.dic
dictionary named 'cif_core.dic' version 2.4.1 from 2010-06-29 (6
times).

Automatic conversion script
Id: cif_fix_values 1715 2011-07-08 13:25:40Z adriana 
;
_cod_original_cell_volume 1104.23(19)
_cod_original_sg_symbol_H-M 'P 21/c'
_cod_database_code 2201866
_cod_database_fobs_code 2201866

loop_
_symmetry_equiv_pos_as_xyz
'x, y, z'
'-x, y+1/2, -z+1/2'
'-x, -y, -z'
'x, -y-1/2, z-1/2'

loop_
_atom_site_label
_atom_site_fract_x
_atom_site_fract_y
_atom_site_fract_z
_atom_site_U_iso_or_equiv
_atom_site_adp_type
_atom_site_calc_flag
_atom_site_refinement_flags
_atom_site_occupancy
_atom_site_disorder_assembly
_atom_site_disorder_group
_atom_site_type_symbol
_atom_site_attached_hydrogens
Cu1 0.5000 0.5000 0.0000 0.0253(2) Uani d S 1 . . Cu 0
K1 0.66535(14) 0.29284(15) 0.24276(4) 0.0368(3) Uani d . 1 . . K 0
Na1 0.1562(2) 0.3776(3) 0.18520(7) 0.0342(4) Uani d . 1 . . Na 0
S1 -0.39800(14) 0.12607(14) 0.05177(4) 0.0278(3) Uani d . 1 . . S 0
C1 -0.2341(6) 0.2114(5) 0.09809(17) 0.0253(8) Uani d . 1 . . C 0
C2 0.8786(5) 0.7055(6) 0.01637(16) 0.0252(8) Uani d . 1 . . C 0
H1A 0.8993 0.6934 -0.0230 0.030 Uiso calc R 1 . . H 0
C3 1.0162(6) 0.7956(6) 0.05106(16) 0.0265(9) Uani d . 1 . . C 0
H2A 1.1272 0.8466 0.0341 0.032 Uiso calc R 1 . . H 0
C4 0.8302(5) 0.7439(5) 0.13118(15) 0.0185(7) Uani d . 1 . . C 0
C5 0.6869(5) 0.6576(5) 0.09638(15) 0.0184(7) Uani d . 1 . . C 0
C6 0.4927(5) 0.5771(5) 0.11627(15) 0.0196(7) Uani d . 1 . . C 0
C7 0.8251(5) 0.7633(6) 0.19643(16) 0.0230(8) Uani d . 1 . . C 0
N1 -0.1189(5) 0.2741(5) 0.13020(16) 0.0371(9) Uani d . 1 . . N 0
N2 0.9962(4) 0.8122(5) 0.10792(13) 0.0238(7) Uani d . 1 . . N 0
N3 0.7161(4) 0.6362(4) 0.03943(12) 0.0195(6) Uani d . 1 . . N 0
O1 0.9468(4) 0.6603(5) 0.22316(12) 0.0368(7) Uani d . 1 . . O 0
O2 0.7119(4) 0.8837(4) 0.21772(11) 0.0302(6) Uani d . 1 . . O 0
O3 0.3746(4) 0.5306(4) 0.07552(11) 0.0259(6) Uani d . 1 . . O 0
O4 0.4600(4) 0.5583(4) 0.16829(11) 0.0256(6) Uani d . 1 . . O 0
O1W 0.2985(4) 0.0653(5) 0.16246(14) 0.0436(8) Uani d . 1 . . O 2

loop_
_atom_site_aniso_label
_atom_site_aniso_U_11
_atom_site_aniso_U_22
_atom_site_aniso_U_33
_atom_site_aniso_U_12
_atom_site_aniso_U_13
_atom_site_aniso_U_23
Cu1 0.0224(3) 0.0366(4) 0.0170(3) -0.0021(3) 0.0017(2) -0.0092(3)
K1 0.0341(5) 0.0427(6) 0.0337(5) 0.0073(4) 0.0085(4) 0.0126(4)
Na1 0.0277(8) 0.0454(10) 0.0294(8) -0.0050(7) -0.0032(7) 0.0014(7)
S1 0.0282(5) 0.0272(5) 0.0279(5) 0.0013(4) -0.0018(4) -0.0016(4)
C1 0.028(2) 0.0202(19) 0.028(2) 0.0081(16) 0.0035(17) 0.0020(16)
C2 0.029(2) 0.027(2) 0.0199(18) 0.0058(17) 0.0085(16) 0.0012(16)
C3 0.0237(19) 0.031(2) 0.025(2) -0.0014(17) 0.0079(16) 0.0009(17)
C4 0.0203(17) 0.0171(17) 0.0181(18) 0.0039(15) 0.0013(14) 0.0016(14)
C5 0.0214(17) 0.0175(18) 0.0164(17) 0.0031(14) 0.0023(14) 0.0006(14)
C6 0.0227(18) 0.0184(17) 0.0177(17) 0.0008(15) 0.0036(14) 0.0000(14)
C7 0.0208(18) 0.029(2) 0.0194(18) -0.0079(16) -0.0003(15) -0.0035(16)
N1 0.041(2) 0.032(2) 0.038(2) 0.0024(17) -0.0083(18) -0.0031(17)
N2 0.0206(15) 0.0276(17) 0.0234(16) 0.0003(14) 0.0041(13) -0.0018(14)
N3 0.0242(15) 0.0193(15) 0.0150(14) 0.0037(13) 0.0032(12) -0.0009(12)
O1 0.0324(15) 0.056(2) 0.0220(14) 0.0086(15) -0.0050(12) 0.0014(14)
O2 0.0276(14) 0.0387(16) 0.0244(14) 0.0037(13) 0.0054(11) -0.0079(12)
O3 0.0210(13) 0.0346(16) 0.0222(13) -0.0010(12) 0.0017(11) -0.0058(12)
O4 0.0274(14) 0.0298(15) 0.0197(13) -0.0050(12) 0.0052(11) 0.0003(11)
O1W 0.0338(16) 0.054(2) 0.0436(18) 0.0018(15) 0.0078(14) -0.0070(16)

loop_
_atom_type_symbol
_atom_type_description
_atom_type_scat_dispersion_real
_atom_type_scat_dispersion_imag
_atom_type_scat_source
C C 0.0033 0.0016 'International Tables Vol C Tables 4.2.6.8 and 6.1.1.4'
H H 0.0000 0.0000 'International Tables Vol C Tables 4.2.6.8 and 6.1.1.4'
N N 0.0061 0.0033 'International Tables Vol C Tables 4.2.6.8 and 6.1.1.4'
O O 0.0106 0.0060 'International Tables Vol C Tables 4.2.6.8 and 6.1.1.4'
Na Na 0.0362 0.0249 'International Tables Vol C Tables 4.2.6.8 and 6.1.1.4'
S S 0.1246 0.1234 'International Tables Vol C Tables 4.2.6.8 and 6.1.1.4'
Cu Cu 0.3201 1.2651 'International Tables Vol C Tables 4.2.6.8 and 6.1.1.4'
K K 0.2009 0.2494 'International Tables Vol C Tables 4.2.6.8 and 6.1.1.4'

loop_
_geom_angle_atom_site_label_1
_geom_angle_atom_site_label_2
_geom_angle_atom_site_label_3
_geom_angle_site_symmetry_1
_geom_angle_site_symmetry_3
_geom_angle
_geom_angle_publ_flag
N3 Cu1 N3 . 3_665 180.00(15) no
N3 Cu1 O3 . . 82.42(11) yes
N3 Cu1 O3 3_665 . 97.58(11) no
N3 Cu1 O3 . 3_665 97.58(11) no
N3 Cu1 O3 3_665 3_665 82.42(11) no
O3 Cu1 O3 . 3_665 180.00(7) no
O4 K1 O2 2_645 2_645 66.29(8) no
O4 K1 O4 2_645 . 132.08(5) no
O2 K1 O4 2_645 . 67.09(8) no
O4 K1 O1 2_645 2_745 84.30(8) no
O2 K1 O1 2_645 2_745 144.84(8) no
O4 K1 O1 . 2_745 143.29(9) no
O4 K1 O1W 2_645 2_655 81.20(9) no
O2 K1 O1W 2_645 2_655 71.14(9) no
O4 K1 O1W . 2_655 93.95(9) no
O1 K1 O1W 2_745 2_655 86.26(9) no
O4 K1 O2 2_645 1_545 67.01(8) no
O2 K1 O2 2_645 1_545 112.66(9) no
O4 K1 O2 . 1_545 124.03(8) no
O1 K1 O2 2_745 1_545 69.10(9) no
O1W K1 O2 2_655 1_545 140.92(9) no
O4 K1 N1 2_645 1_655 140.93(10) no
O2 K1 N1 2_645 1_655 138.63(9) no
O4 K1 N1 . 1_655 75.49(9) no
O1 K1 N1 2_745 1_655 76.50(9) no
O1W K1 N1 2_655 1_655 130.05(10) no
O2 K1 N1 1_545 1_655 74.38(9) no
O4 K1 O1 2_645 . 139.44(8) no
O2 K1 O1 2_645 . 114.56(9) no
O4 K1 O1 . . 72.16(7) no
O1 K1 O1 2_745 . 75.41(5) no
O1W K1 O1 2_655 . 63.00(8) no
O2 K1 O1 1_545 . 132.52(8) no
N1 K1 O1 1_655 . 67.34(9) no
N1 Na1 O2 . 2_645 142.25(13) no
N1 Na1 O1W . . 85.88(13) no
O2 Na1 O1W 2_645 . 94.13(12) no
N1 Na1 O4 . . 137.22(13) no
O2 Na1 O4 2_645 . 80.48(10) no
O1W Na1 O4 . . 94.69(11) no
N1 Na1 O1 . 1_455 88.66(12) no
O2 Na1 O1 2_645 1_455 82.60(10) no
O1W Na1 O1 . 1_455 166.35(13) no
O4 Na1 O1 . 1_455 97.81(11) no
N1 Na1 O1 . 2_645 92.23(12) no
O2 Na1 O1 2_645 2_645 51.43(9) no
O1W Na1 O1 . 2_645 77.29(11) no
O4 Na1 O1 . 2_645 129.70(10) no
O1 Na1 O1 1_455 2_645 90.46(6) no
N1 C1 S1 . . 179.0(4) no
N3 C2 C3 . . 119.8(3) no
N3 C2 H1A . . 120.1 no
C3 C2 H1A . . 120.1 no
N2 C3 C2 . . 122.5(3) no
N2 C3 H2A . . 118.8 no
C2 C3 H2A . . 118.8 no
N2 C4 C5 . . 120.5(3) no
N2 C4 C7 . . 113.4(3) no
C5 C4 C7 . . 126.0(3) no
N3 C5 C4 . . 120.1(3) no
N3 C5 C6 . . 113.5(3) no
C4 C5 C6 . . 126.3(3) no
O4 C6 O3 . . 125.0(3) yes
O4 C6 C5 . . 120.4(3) yes
O3 C6 C5 . . 114.6(3) no
O2 C7 O1 . . 126.8(3) yes
O2 C7 C4 . . 118.4(3) yes
O1 C7 C4 . . 114.6(3) no
C1 N1 Na1 . . 170.2(3) no
C1 N1 K1 . 1_455 103.6(3) no
Na1 N1 K1 . 1_455 85.12(12) no
C3 N2 C4 . . 117.6(3) no
C2 N3 C5 . . 119.4(3) no
C2 N3 Cu1 . . 127.8(3) no
C5 N3 Cu1 . . 112.8(2) no
C7 O1 Na1 . 1_655 129.1(2) no
C7 O1 Na1 . 2_655 83.7(2) no
Na1 O1 Na1 1_655 2_655 147.18(12) no
C7 O1 K1 . 2_755 123.2(3) no
Na1 O1 K1 1_655 2_755 80.12(9) no
Na1 O1 K1 2_655 2_755 81.66(9) no
C7 O1 K1 . . 97.5(2) no
Na1 O1 K1 1_655 . 77.22(9) no
Na1 O1 K1 2_655 . 99.83(9) no
K1 O1 K1 2_755 . 138.99(11) no
C7 O2 Na1 . 2_655 97.5(2) no
C7 O2 K1 . 2_655 123.5(2) no
Na1 O2 K1 2_655 2_655 91.41(9) no
C7 O2 K1 . 1_565 143.4(2) no
Na1 O2 K1 2_655 1_565 82.67(9) no
K1 O2 K1 2_655 1_565 92.98(8) no
C6 O3 Cu1 . . 114.0(2) yes
C6 O4 Na1 . . 111.9(2) no
C6 O4 K1 . 2_655 136.4(2) no
Na1 O4 K1 . 2_655 85.02(9) no
C6 O4 K1 . . 124.0(2) no
Na1 O4 K1 . . 88.92(9) no
K1 O4 K1 2_655 . 94.92(8) no
Na1 O1W K1 . 2_645 116.59(12) no

loop_
_geom_bond_atom_site_label_1
_geom_bond_atom_site_label_2
_geom_bond_site_symmetry_2
_geom_bond_distance
_geom_bond_publ_flag
Cu1 N3 . 1.970(3) yes
Cu1 N3 3_665 1.970(3) no
Cu1 O3 . 1.971(3) yes
Cu1 O3 3_665 1.971(3) no
K1 O4 2_645 2.776(3) yes
K1 O2 2_645 2.820(3) yes
K1 O4 . 2.882(3) yes
K1 O1 2_745 2.906(3) yes
K1 O1W 2_655 2.912(4) yes
K1 O2 1_545 2.928(3) yes
K1 N1 1_655 3.018(4) yes
K1 O1 . 3.239(3) yes
Na1 N1 . 2.370(4) yes
Na1 O2 2_645 2.413(3) yes
Na1 O1W . 2.445(4) yes
Na1 O4 . 2.465(3) yes
Na1 O1 1_455 2.596(4) yes
Na1 O1 2_645 2.710(3) yes
S1 C1 . 1.652(4) no
C1 N1 . 1.161(5) no
C2 N3 . 1.330(5) no
C2 C3 . 1.380(6) no
C2 H1A . 0.930 no
C3 N2 . 1.332(5) no
C3 H2A . 0.930 no
C4 N2 . 1.350(5) no
C4 C5 . 1.396(5) no
C4 C7 . 1.520(5) no
C5 N3 . 1.346(4) no
C5 C6 . 1.518(5) no
C6 O4 . 1.237(4) yes
C6 O3 . 1.276(4) yes
C7 O2 . 1.248(5) yes
C7 O1 . 1.256(5) yes
N1 K1 1_455 3.018(4) no
O1 Na1 1_655 2.596(4) no
O1 Na1 2_655 2.710(3) no
O1 K1 2_755 2.906(3) no
O2 Na1 2_655 2.413(3) no
O2 K1 2_655 2.820(3) no
O2 K1 1_565 2.928(3) no
O4 K1 2_655 2.776(3) no
O1W K1 2_645 2.912(4) no
